data_4022357
loop_
_publ_author_name
'Andr\'es Garc\'ia-Granados'
'Pilar E. L\'opez'
'Enrique Melguizo'
'Juan N. Moliz'
'Andr\'es Parra'
'Yolanda Sime\'o'
'Jos\'e A. Dobado'

_publ_section_title
;
 Epoxides, Cyclic Sulfites, and Sulfate from Natural Pentacyclic
 Triterpenoids: Theoretical Calculations and Chemical Transformations
;
_journal_name_full 'Journal of Organic Chemistry'
_journal_page_first 4833
_journal_page_last 4844
_journal_paper_doi 10.1021/jo026832s
_journal_volume 68
_journal_year 2003
_chemical_formula_sum 'C31 H48 O6 S'
_space_group_IT_number 4
_symmetry_cell_setting monoclinic
_symmetry_space_group_name_Hall 'P 2yb'
_symmetry_space_group_name_H-M 'P 1 21 1'
_cell_angle_alpha 90.00
_cell_angle_beta 107.80
_cell_angle_gamma 90.00
_cell_formula_units_Z 2
_cell_length_a 13.4385
_cell_length_b 7.1053
_cell_length_c 16.4827
_cod_data_source_file jo026832ssi20021210_020838.cif
_cod_data_source_block block1
_cod_depositor_comments
;
The following automatic conversions were performed:
'_symmetry_cell_setting' value 'Monoclinic' changed to 'monoclinic'
according to '/home/saulius/struct/CIF-dictionaries/cif_core.dic'
dictionary named 'cif_core.dic' version 2.4.1 from 2010-06-29.

Automatic conversion script
Id: cif_fix_enum 1527 2010-12-29 10:47:43Z saulius 
;
_cod_original_sg_symbol_H-M 'P 21'
_cod_original_formula_sum 'C31 H48 O6 S1'
_cod_database_code 4022357

loop_
_symmetry_equiv_pos_as_xyz
' x, y, z'
'-x, y+1/2,-z'

loop_
_atom_site_label
_atom_site_fract_x
_atom_site_fract_y
_atom_site_fract_z
_atom_site_U_iso_or_equiv
_atom_site_adp_type
S -0.05517 -0.19991 -1.13918 0.05723 Uani
C10 -0.25673 -0.32930 -0.94289 0.03572 Uani
C9 -0.24033 -0.38696 -0.84745 0.03570 Uani
H9A -0.17510 -0.45923 -0.83054 1.20000 Uiso
C8 -0.32348 -0.51957 -0.82950 0.03621 Uani
C11 -0.21992 -0.21705 -0.78689 0.05169 Uani
H11A -0.14971 -0.17113 -0.77945 1.20000 Uiso
H11B -0.26822 -0.11728 -0.81334 1.20000 Uiso
C7 -0.34424 -0.68636 -0.89281 0.04108 Uani
H7A -0.28483 -0.77105 -0.87612 1.20000 Uiso
H7B -0.40481 -0.75522 -0.88864 1.20000 Uiso
C14 -0.27763 -0.59213 -0.73427 0.03941 Uani
C13 -0.25835 -0.42054 -0.67536 0.04261 Uani
C5 -0.26905 -0.51815 -0.99435 0.03442 Uani
H5A -0.20830 -0.59327 -0.96300 1.20000 Uiso
C6 -0.36298 -0.62868 -0.98524 0.04224 Uani
H6A -0.42534 -0.55143 -1.00409 1.20000 Uiso
H6B -0.37394 -0.74003 -1.02093 1.20000 Uiso
C4 -0.26307 -0.51246 -1.08740 0.04269 Uani
O4 -0.06289 -0.13291 -1.04962 0.06068 Uani
O3 -0.14125 -0.35924 -1.15818 0.05882 Uani
C3 -0.16237 -0.40376 -1.07711 0.04233 Uani
H3A -0.10394 -0.47857 -1.04164 1.20000 Uiso
C2 -0.15825 -0.21343 -1.03754 0.04296 Uani
H2A -0.21918 -0.13938 -1.06942 1.20000 Uiso
C18 -0.26206 -0.43882 -0.58372 0.05222 Uani
H18A -0.27707 -0.31337 -0.56567 1.20000 Uiso
C15 -0.35384 -0.73481 -0.71414 0.04831 Uani
H15A -0.42479 -0.69505 -0.74346 1.20000 Uiso
H15B -0.34354 -0.85636 -0.73715 1.20000 Uiso
C17 -0.35043 -0.56932 -0.57748 0.05471 Uani
C1 -0.15496 -0.22770 -0.94542 0.04135 Uani
H1A -0.15111 -0.10314 -0.92056 1.20000 Uiso
H1B -0.09404 -0.29878 -0.91326 1.20000 Uiso
C28 -0.45548 -0.47390 -0.62068 0.06598 Uani
C12 -0.23108 -0.25796 -0.70079 0.04952 Uani
H12A -0.21751 -0.15952 -0.66174 1.20000 Uiso
O2 0.04496 -0.27793 -1.12562 0.08962 Uani
C16 -0.34253 -0.75915 -0.61930 0.05469 Uani
H16A -0.39694 -0.84252 -0.61316 1.20000 Uiso
H16B -0.27551 -0.81657 -0.59061 1.20000 Uiso
C27 -0.17081 -0.69366 -0.71799 0.04696 Uani
H27A -0.17967 -0.80240 -0.75408 1.50000 Uiso
H27B -0.14520 -0.73197 -0.65941 1.50000 Uiso
H27C -0.12160 -0.60929 -0.73043 1.50000 Uiso
C23 -0.24620 -0.71262 -1.11645 0.06519 Uani
H23A -0.30831 -0.78586 -1.12352 1.50000 Uiso
H23B -0.18868 -0.77053 -1.07427 1.50000 Uiso
H23C -0.23108 -0.70630 -1.16966 1.50000 Uiso
C26 -0.42820 -0.41458 -0.84096 0.04692 Uani
H26A -0.47787 -0.49941 -0.82950 1.50000 Uiso
H26B -0.45486 -0.36899 -0.89837 1.50000 Uiso
H26C -0.41662 -0.31041 -0.80208 1.50000 Uiso
C22 -0.34729 -0.59160 -0.48263 0.07838 Uani
H22A -0.36740 -0.47324 -0.46282 1.20000 Uiso
H22B -0.39811 -0.68578 -0.47921 1.20000 Uiso
C24 -0.35760 -0.42487 -1.15479 0.05677 Uani
H24A -0.41895 -0.49827 -1.15900 1.50000 Uiso
H24B -0.34481 -0.42322 -1.20900 1.50000 Uiso
H24C -0.36794 -0.29850 -1.13839 1.50000 Uiso
O5 -0.46976 -0.31045 -0.63263 0.11027 Uani
C19 -0.15528 -0.49952 -0.52280 0.06294 Uani
H19A -0.13715 -0.62124 -0.54091 1.20000 Uiso
H19B -0.10275 -0.41008 -0.52744 1.20000 Uiso
O1 -0.08965 -0.05719 -1.20027 0.08880 Uani
C20 -0.15160 -0.51310 -0.42868 0.08227 Uani
C29 -0.16300 -0.32102 -0.39371 0.12329 Uani
H29A -0.22846 -0.26672 -0.42621 1.50000 Uiso
H29B -0.10675 -0.24165 -0.39744 1.50000 Uiso
H29C -0.16104 -0.33236 -0.33521 1.50000 Uiso
C21 -0.24007 -0.64891 -0.42400 0.08646 Uani
H21A -0.24241 -0.65298 -0.36579 1.20000 Uiso
H21B -0.22393 -0.77464 -0.43918 1.20000 Uiso
C30 -0.04669 -0.60100 -0.37730 0.11924 Uani
H30A -0.04004 -0.72341 -0.39975 1.50000 Uiso
H30B -0.04411 -0.61230 -0.31865 1.50000 Uiso
H30C 0.00958 -0.52216 -0.38142 1.50000 Uiso
C25 -0.34907 -0.19246 -0.97832 0.04738 Uani
H32A -0.41282 -0.25231 -0.97753 1.50000 Uiso
H32B -0.35381 -0.15881 -1.03579 1.50000 Uiso
H32C -0.33802 -0.08117 -0.94367 1.50000 Uiso
O6 -0.53402 -0.60045 -0.64131 0.07802 Uani
C1AC -0.63791 -0.52710 -0.67866 0.10036 Uani
H60A -0.68725 -0.62888 -0.69051 1.50000 Uiso
H60B -0.64162 -0.46269 -0.73070 1.50000 Uiso
H60C -0.65411 -0.44084 -0.63967 1.50000 Uiso

loop_
_atom_site_aniso_label
_atom_site_aniso_U_11
_atom_site_aniso_U_22
_atom_site_aniso_U_33
_atom_site_aniso_U_12
_atom_site_aniso_U_13
_atom_site_aniso_U_23
S 0.05328 0.05795 0.05210 -0.01620 0.02426 -0.00345
C10 0.03164 0.02518 0.04362 -0.00160 0.01008 -0.00115
C9 0.03275 0.02513 0.04268 -0.00220 0.01196 -0.00263
C8 0.03060 0.02688 0.04472 0.00005 0.01295 -0.00192
C11 0.06445 0.03049 0.05064 -0.01284 0.02311 -0.00932
C7 0.03995 0.02818 0.04752 -0.00704 0.01382 -0.00438
C14 0.03730 0.03106 0.04320 0.00068 0.01571 0.00037
C13 0.03685 0.03645 0.04723 0.00027 0.01329 -0.00586
C5 0.03094 0.02706 0.03876 -0.00083 0.00669 -0.00200
C6 0.03661 0.03487 0.04757 -0.00910 0.00968 -0.00657
C4 0.04258 0.03750 0.04058 -0.00752 0.01132 -0.00458
O4 0.05608 0.06302 0.05414 -0.02950 0.02496 -0.01037
O3 0.05481 0.06627 0.04737 -0.01796 0.02437 -0.01136
C3 0.03690 0.04168 0.04165 -0.00448 0.01292 -0.00154
C2 0.03677 0.03759 0.04718 -0.00932 0.01260 -0.00208
C18 0.05120 0.05116 0.04638 -0.00331 0.02080 -0.00938
C15 0.04655 0.03645 0.05360 -0.00344 0.01922 0.00104
C17 0.04715 0.06462 0.04490 -0.00428 0.01979 0.00041
C1 0.04220 0.02859 0.04553 -0.01199 0.01285 -0.00730
C28 0.05464 0.07130 0.06319 0.00609 0.03229 -0.00219
C12 0.05337 0.03650 0.05003 -0.00502 0.01927 -0.01443
O2 0.05409 0.09954 0.10322 -0.01264 0.04084 -0.01166
C16 0.04754 0.05318 0.05498 -0.00052 0.02141 0.00934
C27 0.04296 0.04054 0.04949 0.00889 0.01597 0.00607
C23 0.07764 0.04544 0.06119 -0.01147 0.02916 -0.01405
C26 0.03529 0.04193 0.05585 0.00536 0.01644 0.00351
C22 0.07138 0.10282 0.05135 -0.01479 0.02979 0.00026
C24 0.04524 0.06821 0.04767 -0.01210 0.00366 0.00364
O5 0.07635 0.06879 0.16583 0.01905 0.04970 0.00180
C19 0.05445 0.07906 0.04637 -0.01091 0.01399 -0.00476
O1 0.11787 0.07110 0.06118 -0.01433 0.02142 0.00846
C20 0.07065 0.11931 0.04608 -0.01798 0.01215 -0.00312
C29 0.13280 0.15157 0.06850 -0.03984 0.03639 -0.04031
C21 0.08173 0.12061 0.04569 -0.01256 0.01736 0.01258
C30 0.07757 0.19827 0.06641 -0.01213 -0.00617 0.03389
C25 0.04429 0.03408 0.05527 0.01142 0.01706 0.00596
O6 0.04733 0.09202 0.08357 0.00089 0.02269 -0.00016
C1AC 0.04870 0.12798 0.11048 0.01371 0.02416 -0.01441

loop_
_geom_angle_atom_site_label_1
_geom_angle_atom_site_label_2
_geom_angle_atom_site_label_3
_geom_angle
_geom_angle_site_symmetry_1
_geom_angle_site_symmetry_2
_geom_angle_site_symmetry_3
O4 S O3 98.482 1_555 1_555 1_555
O4 S O2 107.568 1_555 1_555 1_555
O4 S O1 110.482 1_555 1_555 1_555
O3 S O2 110.823 1_555 1_555 1_555
O3 S O1 108.311 1_555 1_555 1_555
O2 S O1 119.200 1_555 1_555 1_555
C9 C10 C5 106.082 1_555 1_555 1_555
C9 C10 C1 106.936 1_555 1_555 1_555
C9 C10 C25 113.121 1_555 1_555 1_555
C5 C10 C1 109.281 1_555 1_555 1_555
C5 C10 C25 113.225 1_555 1_555 1_555
C1 C10 C25 107.980 1_555 1_555 1_555
H9A C9 C8 105.086 1_555 1_555 1_555
H9A C9 C11 105.090 1_555 1_555 1_555
C8 C9 C11 110.354 1_555 1_555 1_555
C7 C8 C14 110.719 1_555 1_555 1_555
C7 C8 C26 108.431 1_555 1_555 1_555
C14 C8 C26 109.874 1_555 1_555 1_555
H11A C11 H11B 107.601 1_555 1_555 1_555
H11A C11 C12 108.672 1_555 1_555 1_555
H11B C11 C12 108.669 1_555 1_555 1_555
H7A C7 H7B 107.623 1_555 1_555 1_555
H7A C7 C6 108.715 1_555 1_555 1_555
H7B C7 C6 108.721 1_555 1_555 1_555
C13 C14 C15 112.373 1_555 1_555 1_555
C13 C14 C27 106.963 1_555 1_555 1_555
C15 C14 C27 107.197 1_555 1_555 1_555
C18 C13 C12 118.928 1_555 1_555 1_555
H5A C5 C6 104.334 1_555 1_555 1_555
H5A C5 C4 104.326 1_555 1_555 1_555
C6 C5 C4 113.636 1_555 1_555 1_555
H6A C6 H6B 108.128 1_555 1_555 1_555
C3 C4 C23 107.040 1_555 1_555 1_555
C3 C4 C24 112.618 1_555 1_555 1_555
C23 C4 C24 108.446 1_555 1_555 1_555
H3A C3 C2 108.319 1_555 1_555 1_555
H2A C2 C1 109.776 1_555 1_555 1_555
H18A C18 C17 107.091 1_555 1_555 1_555
H18A C18 C19 107.095 1_555 1_555 1_555
C17 C18 C19 111.895 1_555 1_555 1_555
H15A C15 H15B 107.489 1_555 1_555 1_555
H15A C15 C16 108.471 1_555 1_555 1_555
H15B C15 C16 108.459 1_555 1_555 1_555
C28 C17 C16 111.169 1_555 1_555 1_555
C28 C17 C22 104.464 1_555 1_555 1_555
C16 C17 C22 112.158 1_555 1_555 1_555
H1A C1 H1B 108.485 1_555 1_555 1_555
O5 C28 O6 122.520 1_555 1_555 1_555
H16A C16 H16B 108.026 1_555 1_555 1_555
H27A C27 H27B 109.477 1_555 1_555 1_555
H27A C27 H27C 109.467 1_555 1_555 1_555
H27B C27 H27C 109.467 1_555 1_555 1_555
H23A C23 H23B 109.469 1_555 1_555 1_555
H23A C23 H23C 109.477 1_555 1_555 1_555
H23B C23 H23C 109.468 1_555 1_555 1_555
H26A C26 H26B 109.474 1_555 1_555 1_555
H26A C26 H26C 109.468 1_555 1_555 1_555
H26B C26 H26C 109.472 1_555 1_555 1_555
H22A C22 H22B 107.759 1_555 1_555 1_555
H22A C22 C21 108.951 1_555 1_555 1_555
H22B C22 C21 108.945 1_555 1_555 1_555
H24A C24 H24B 109.476 1_555 1_555 1_555
H24A C24 H24C 109.479 1_555 1_555 1_555
H24B C24 H24C 109.457 1_555 1_555 1_555
H19A C19 H19B 107.611 1_555 1_555 1_555
H19A C19 C20 108.686 1_555 1_555 1_555
H19B C19 C20 108.686 1_555 1_555 1_555
C29 C20 C21 112.034 1_555 1_555 1_555
C29 C20 C30 109.897 1_555 1_555 1_555
C21 C20 C30 107.909 1_555 1_555 1_555
H29A C29 H29B 109.472 1_555 1_555 1_555
H29A C29 H29C 109.474 1_555 1_555 1_555
H29B C29 H29C 109.466 1_555 1_555 1_555
H21A C21 H21B 107.764 1_555 1_555 1_555
H30A C30 H30B 109.475 1_555 1_555 1_555
H30A C30 H30C 109.467 1_555 1_555 1_555
H30B C30 H30C 109.465 1_555 1_555 1_555
H32A C25 H32B 109.470 1_555 1_555 1_555
H32A C25 H32C 109.461 1_555 1_555 1_555
H32B C25 H32C 109.476 1_555 1_555 1_555
H60A C1AC H60B 109.470 1_555 1_555 1_555
H60A C1AC H60C 109.469 1_555 1_555 1_555
H60B C1AC H60C 109.471 1_555 1_555 1_555

loop_
_geom_bond_atom_site_label_1
_geom_bond_atom_site_label_2
_geom_bond_distance
_geom_bond_site_symmetry_1
_geom_bond_site_symmetry_2
S O4 1.584 1_555 1_555
S O3 1.580 1_555 1_555
S O2 1.409 1_555 1_555
S O1 1.404 1_555 1_555
C10 C9 1.575 1_555 1_555
C10 C5 1.569 1_555 1_555
C10 C1 1.558 1_555 1_555
C10 C25 1.544 1_555 1_555
C9 H9A 0.980 1_555 1_555
C9 C8 1.558 1_555 1_555
C9 C11 1.537 1_555 1_555
C8 C7 1.547 1_555 1_555
C8 C14 1.587 1_555 1_555
C8 C26 1.552 1_555 1_555
C11 H11A 0.970 1_555 1_555
C11 H11B 0.970 1_555 1_555
C11 C12 1.500 1_555 1_555
C7 H7A 0.970 1_555 1_555
C7 H7B 0.970 1_555 1_555
C7 C6 1.522 1_555 1_555
C14 C13 1.531 1_555 1_555
C14 C15 1.547 1_555 1_555
C14 C27 1.555 1_555 1_555
C13 C18 1.532 1_555 1_555
C13 C12 1.318 1_555 1_555
C5 H5A 0.980 1_555 1_555
C5 C6 1.532 1_555 1_555
C5 C4 1.561 1_555 1_555
C6 H6A 0.970 1_555 1_555
C6 H6B 0.970 1_555 1_555
C4 C3 1.522 1_555 1_555
C4 C23 1.539 1_555 1_555
C4 C24 1.540 1_555 1_555
O4 C2 1.471 1_555 1_555
O3 C3 1.483 1_555 1_555
C3 H3A 0.980 1_555 1_555
C3 C2 1.495 1_555 1_555
C2 H2A 0.980 1_555 1_555
C2 C1 1.509 1_555 1_555
C18 H18A 0.980 1_555 1_555
C18 C17 1.535 1_555 1_555
C18 C19 1.540 1_555 1_555
C15 H15A 0.970 1_555 1_555
C15 H15B 0.970 1_555 1_555
C15 C16 1.533 1_555 1_555
C17 C28 1.531 1_555 1_555
C17 C16 1.533 1_555 1_555
C17 C22 1.559 1_555 1_555
C1 H1A 0.970 1_555 1_555
C1 H1B 0.970 1_555 1_555
C28 O5 1.184 1_555 1_555
C28 O6 1.349 1_555 1_555
C12 H12A 0.930 1_555 1_555
C16 H16A 0.970 1_555 1_555
C16 H16B 0.970 1_555 1_555
C27 H27A 0.960 1_555 1_555
C27 H27B 0.960 1_555 1_555
C27 H27C 0.960 1_555 1_555
C23 H23A 0.960 1_555 1_555
C23 H23B 0.960 1_555 1_555
C23 H23C 0.960 1_555 1_555
C26 H26A 0.960 1_555 1_555
C26 H26B 0.960 1_555 1_555
C26 H26C 0.960 1_555 1_555
C22 H22A 0.970 1_555 1_555
C22 H22B 0.970 1_555 1_555
C22 C21 1.525 1_555 1_555
C24 H24A 0.960 1_555 1_555
C24 H24B 0.960 1_555 1_555
C24 H24C 0.960 1_555 1_555
C19 H19A 0.970 1_555 1_555
C19 H19B 0.970 1_555 1_555
C19 C20 1.540 1_555 1_555
C20 C29 1.507 1_555 1_555
C20 C21 1.551 1_555 1_555
C20 C30 1.538 1_555 1_555
C29 H29A 0.960 1_555 1_555
C29 H29B 0.960 1_555 1_555
C29 H29C 0.960 1_555 1_555
C21 H21A 0.970 1_555 1_555
C21 H21B 0.970 1_555 1_555
C30 H30A 0.960 1_555 1_555
C30 H30B 0.960 1_555 1_555
C30 H30C 0.960 1_555 1_555
C25 H32A 0.960 1_555 1_555
C25 H32B 0.960 1_555 1_555
C25 H32C 0.960 1_555 1_555
O6 C1AC 1.440 1_555 1_555
C1AC H60A 0.960 1_555 1_555
C1AC H60B 0.960 1_555 1_555
C1AC H60C 0.960 1_555 1_555
